data_4108475
loop_
_publ_author_name
'Douglas C. Beshore'
'Amos B. Smith'

_publ_section_title
;
 The Lyconadins: Enantioselective Total Syntheses of (+)-Lyconadin A and
 (-)-Lyconadin B
;
_journal_name_full 'Journal of the American Chemical Society'
_journal_page_first 13778
_journal_page_last 13789
_journal_paper_doi 10.1021/ja804939r
_journal_volume 130
_journal_year 2008
_chemical_formula_sum 'C21 H25 N O4'
_chemical_formula_weight 355.42
_space_group_IT_number 19
_symmetry_cell_setting orthorhombic
_symmetry_Int_Tables_number 19
_symmetry_space_group_name_Hall 'P 2ac 2ab'
_symmetry_space_group_name_H-M 'P 21 21 21'
_atom_sites_solution_hydrogens geom
_atom_sites_solution_primary direct
_audit_creation_method SHELXL-97
_cell_angle_alpha 90.00
_cell_angle_beta 90.00
_cell_angle_gamma 90.00
_cell_formula_units_Z 4
_cell_length_a 9.2969(9)
_cell_length_b 12.2219(11)
_cell_length_c 15.8158(16)
_cell_measurement_temperature 143(1)
_cell_volume 1797.1(3)
_computing_data_collection 'CrystalClear (Rigaku, 1999)'
_computing_data_reduction 'CrystalClear (Rigaku, 1999)'
_computing_structure_refinement 'SHELXL-97 (Sheldrick, 1997)'
_computing_structure_solution 'SIR97 (Altomare, 1999)'
_diffrn_ambient_temperature 143(1)
_diffrn_measured_fraction_theta_full 0.999
_diffrn_measured_fraction_theta_max 0.999
_diffrn_measurement_device 'CCD Area Detector'
_diffrn_measurement_device_type 'Rigaku Mercury'
_diffrn_measurement_method 'phi and omega rotations'
_diffrn_radiation_monochromator graphite
_diffrn_radiation_source 'rotating anode'
_diffrn_radiation_type MoK\a
_diffrn_radiation_wavelength 0.71069
_diffrn_reflns_av_R_equivalents 0.0214
_diffrn_reflns_av_sigmaI/netI 0.0209
_diffrn_reflns_limit_h_max 11
_diffrn_reflns_limit_h_min -9
_diffrn_reflns_limit_k_max 14
_diffrn_reflns_limit_k_min -14
_diffrn_reflns_limit_l_max 18
_diffrn_reflns_limit_l_min -19
_diffrn_reflns_number 14080
_diffrn_reflns_theta_full 25.35
_diffrn_reflns_theta_max 25.35
_diffrn_reflns_theta_min 2.54
_exptl_absorpt_coefficient_mu 0.091
_exptl_absorpt_correction_T_max 1.0000
_exptl_absorpt_correction_T_min 0.8310
_exptl_absorpt_correction_type multi-scan
_exptl_crystal_density_diffrn 1.314
_exptl_crystal_F_000 760
_exptl_crystal_size_max 0.45
_exptl_crystal_size_mid 0.40
_exptl_crystal_size_min 0.38
_refine_diff_density_max 0.168
_refine_diff_density_min -0.151
_refine_diff_density_rms 0.035
_refine_ls_abs_structure_details 'Flack H D (1983), Acta Cryst. A39, 876-881'
_refine_ls_abs_structure_Flack 0.0(11)
_refine_ls_extinction_method none
_refine_ls_goodness_of_fit_ref 1.078
_refine_ls_hydrogen_treatment constr
_refine_ls_matrix_type full
_refine_ls_number_parameters 237
_refine_ls_number_reflns 3289
_refine_ls_number_restraints 0
_refine_ls_restrained_S_all 1.078
_refine_ls_R_factor_all 0.0409
_refine_ls_R_factor_gt 0.0386
_refine_ls_shift/su_max 0.000
_refine_ls_shift/su_mean 0.000
_refine_ls_structure_factor_coef Fsqd
_refine_ls_weighting_details 'calc w=1/[\s^2^(Fo^2^)+(0.0431P)^2^+0.3873P] where P=(Fo^2^+2Fc^2^)/3'
_refine_ls_weighting_scheme calc
_refine_ls_wR_factor_gt 0.0895
_refine_ls_wR_factor_ref 0.0912
_reflns_number_gt 3142
_reflns_number_total 3289
_reflns_threshold_expression >2sigma(I)
_cod_data_source_file ja804939r_si_003.cif
_cod_data_source_block shelxl
_cod_original_sg_symbol_H-M 'P 21 21 21 '
_cod_database_code 4108475

loop_
_symmetry_equiv_pos_as_xyz
'x, y, z'
'x+1/2, -y+1/2, -z'
'-x, y+1/2, -z+1/2'
'-x+1/2, -y, z+1/2'

loop_
_atom_site_label
_atom_site_type_symbol
_atom_site_fract_x
_atom_site_fract_y
_atom_site_fract_z
_atom_site_U_iso_or_equiv
_atom_site_adp_type
_atom_site_occupancy
_atom_site_symmetry_multiplicity
_atom_site_calc_flag
_atom_site_refinement_flags
C1 C 0.15222(19) 0.23735(13) 0.77169(10) 0.0274(4) Uani 1 1 d .
H1 H 0.2077 0.3055 0.7704 0.036 Uiso 1 1 calc R
C2 C 0.25424(18) 0.14409(13) 0.80218(10) 0.0264(4) Uani 1 1 d .
H2 H 0.2520 0.1426 0.8641 0.035 Uiso 1 1 calc R
C3 C 0.40908(19) 0.16465(14) 0.77459(12) 0.0344(4) Uani 1 1 d .
H3A H 0.4409 0.2341 0.7976 0.046 Uiso 1 1 calc R
H3B H 0.4122 0.1701 0.7134 0.046 Uiso 1 1 calc R
C4 C 0.5128(2) 0.07485(14) 0.80313(13) 0.0378(4) Uani 1 1 d .
H4 H 0.6064 0.0891 0.7768 0.050 Uiso 1 1 calc R
C5 C 0.4600(2) -0.03717(14) 0.77205(12) 0.0394(4) Uani 1 1 d .
H5A H 0.4716 -0.0411 0.7112 0.052 Uiso 1 1 calc R
H5B H 0.5191 -0.0940 0.7971 0.052 Uiso 1 1 calc R
C6 C 0.3060(2) -0.05789(14) 0.79386(11) 0.0348(4) Uani 1 1 d .
C7 C 0.20153(19) 0.03251(13) 0.76980(11) 0.0291(4) Uani 1 1 d .
H7 H 0.2048 0.0371 0.7080 0.039 Uiso 1 1 calc R
C8 C 0.0475(2) 0.00541(14) 0.79174(12) 0.0358(4) Uani 1 1 d .
H8A H 0.0389 0.0012 0.8528 0.048 Uiso 1 1 calc R
H8B H 0.0249 -0.0663 0.7691 0.048 Uiso 1 1 calc R
C9 C -0.06515(19) 0.08821(15) 0.75829(12) 0.0376(4) Uani 1 1 d .
H9 H -0.1549 0.0478 0.7494 0.050 Uiso 1 1 calc R
C10 C -0.0236(2) 0.13947(14) 0.67362(11) 0.0348(4) Uani 1 1 d .
H10A H 0.0064 0.0827 0.6345 0.046 Uiso 1 1 calc R
H10B H -0.1060 0.1768 0.6495 0.046 Uiso 1 1 calc R
C11 C 0.0293(2) 0.25212(14) 0.83414(11) 0.0351(4) Uani 1 1 d .
C12 C -0.0975(2) 0.17963(16) 0.82098(12) 0.0430(5) Uani 1 1 d .
H12A H -0.1774 0.2229 0.8002 0.057 Uiso 1 1 calc R
H12B H -0.1257 0.1479 0.8747 0.057 Uiso 1 1 calc R
C13 C 0.5347(3) 0.07183(17) 0.89807(13) 0.0485(5) Uani 1 1 d .
H13A H 0.5667 0.1423 0.9173 0.073 Uiso 1 1 calc R
H13B H 0.6057 0.0177 0.9118 0.073 Uiso 1 1 calc R
H13C H 0.4455 0.0537 0.9252 0.073 Uiso 1 1 calc R
C14 C 0.1463(2) 0.28019(14) 0.62163(11) 0.0326(4) Uani 1 1 d .
C15 C 0.1264(3) 0.31422(17) 0.47455(12) 0.0506(6) Uani 1 1 d .
H15A H 0.1098 0.2712 0.4240 0.067 Uiso 1 1 calc R
H15B H 0.2285 0.3297 0.4781 0.067 Uiso 1 1 calc R
C16 C 0.0447(2) 0.41968(14) 0.46834(10) 0.0322(4) Uani 1 1 d .
C17 C -0.1043(2) 0.42006(16) 0.46870(11) 0.0394(5) Uani 1 1 d .
H17 H -0.1540 0.3543 0.4732 0.052 Uiso 1 1 calc R
C18 C -0.1799(3) 0.5168(2) 0.46240(13) 0.0550(6) Uani 1 1 d .
H18 H -0.2799 0.5157 0.4628 0.073 Uiso 1 1 calc R
C19 C -0.1088(3) 0.61433(19) 0.45559(13) 0.0608(7) Uani 1 1 d .
H19 H -0.1602 0.6794 0.4514 0.081 Uiso 1 1 calc R
C20 C 0.0378(3) 0.61574(16) 0.45490(13) 0.0578(7) Uani 1 1 d .
H20 H 0.0862 0.6821 0.4506 0.077 Uiso 1 1 calc R
C21 C 0.1153(2) 0.51901(18) 0.46056(11) 0.0452(5) Uani 1 1 d .
H21 H 0.2152 0.5209 0.4591 0.060 Uiso 1 1 calc R
N1 N 0.09512(16) 0.21807(11) 0.68648(8) 0.0283(3) Uani 1 1 d .
O1 O 0.03890(18) 0.31809(11) 0.89129(9) 0.0545(4) Uani 1 1 d .
O2 O 0.26478(17) -0.14325(10) 0.82498(11) 0.0550(4) Uani 1 1 d .
O3 O 0.08214(16) 0.25162(10) 0.54841(7) 0.0423(3) Uani 1 1 d .
O4 O 0.23815(15) 0.35028(11) 0.62775(8) 0.0432(3) Uani 1 1 d .

loop_
_atom_site_aniso_label
_atom_site_aniso_U_11
_atom_site_aniso_U_22
_atom_site_aniso_U_33
_atom_site_aniso_U_23
_atom_site_aniso_U_13
_atom_site_aniso_U_12
C1 0.0356(10) 0.0217(8) 0.0250(8) 0.0004(7) -0.0023(7) 0.0019(7)
C2 0.0315(9) 0.0250(8) 0.0228(7) 0.0010(7) -0.0014(7) 0.0003(7)
C3 0.0328(10) 0.0313(9) 0.0391(9) 0.0016(8) 0.0002(8) -0.0030(8)
C4 0.0276(10) 0.0388(10) 0.0470(10) -0.0039(8) 0.0001(8) 0.0038(8)
C5 0.0410(11) 0.0390(10) 0.0384(9) -0.0085(8) -0.0071(9) 0.0115(9)
C6 0.0439(11) 0.0242(8) 0.0363(9) -0.0041(8) -0.0119(8) 0.0030(8)
C7 0.0334(10) 0.0236(8) 0.0302(8) -0.0005(7) -0.0043(7) -0.0007(7)
C8 0.0345(10) 0.0293(8) 0.0438(10) 0.0070(8) -0.0032(8) -0.0048(8)
C9 0.0266(10) 0.0394(9) 0.0469(11) 0.0065(8) -0.0022(8) -0.0046(8)
C10 0.0330(10) 0.0337(9) 0.0376(9) 0.0002(8) -0.0081(8) 0.0005(8)
C11 0.0441(11) 0.0315(9) 0.0297(8) 0.0050(8) 0.0009(8) 0.0132(8)
C12 0.0370(11) 0.0509(12) 0.0410(10) 0.0080(9) 0.0067(9) 0.0083(9)
C13 0.0441(12) 0.0465(11) 0.0549(12) -0.0134(9) -0.0199(10) 0.0126(10)
C14 0.0424(11) 0.0282(9) 0.0272(9) 0.0030(7) 0.0013(8) 0.0127(8)
C15 0.0771(16) 0.0504(12) 0.0242(9) 0.0072(8) 0.0076(10) 0.0217(11)
C16 0.0437(11) 0.0349(9) 0.0182(8) 0.0021(7) 0.0018(8) 0.0033(8)
C17 0.0469(12) 0.0442(11) 0.0270(9) -0.0001(8) 0.0008(9) -0.0067(9)
C18 0.0496(13) 0.0838(18) 0.0317(10) -0.0003(11) 0.0006(9) 0.0201(12)
C19 0.097(2) 0.0487(13) 0.0370(12) -0.0023(10) -0.0094(13) 0.0257(14)
C20 0.106(2) 0.0323(10) 0.0347(10) 0.0054(8) -0.0186(13) -0.0156(12)
C21 0.0506(12) 0.0574(12) 0.0274(9) 0.0067(9) -0.0077(9) -0.0121(10)
N1 0.0347(8) 0.0248(7) 0.0253(7) 0.0028(5) -0.0028(6) 0.0010(6)
O1 0.0747(11) 0.0486(8) 0.0403(7) -0.0116(7) 0.0057(8) 0.0126(8)
O2 0.0582(10) 0.0288(7) 0.0779(11) 0.0134(7) -0.0193(8) -0.0008(7)
O3 0.0693(10) 0.0344(7) 0.0231(6) 0.0028(5) -0.0035(6) 0.0102(6)
O4 0.0450(8) 0.0414(7) 0.0432(8) 0.0132(6) 0.0044(6) -0.0044(7)

loop_
_atom_type_symbol
_atom_type_description
_atom_type_scat_dispersion_real
_atom_type_scat_dispersion_imag
_atom_type_scat_source
C C 0.0033 0.0016 'International Tables Vol C Tables 4.2.6.8 and 6.1.1.4'
H H 0.0000 0.0000 'International Tables Vol C Tables 4.2.6.8 and 6.1.1.4'
N N 0.0061 0.0033 'International Tables Vol C Tables 4.2.6.8 and 6.1.1.4'
O O 0.0106 0.0060 'International Tables Vol C Tables 4.2.6.8 and 6.1.1.4'

loop_
_geom_angle_atom_site_label_1
_geom_angle_atom_site_label_2
_geom_angle_atom_site_label_3
_geom_angle
N1 C1 C11 110.08(15)
N1 C1 C2 112.75(13)
C11 C1 C2 110.06(13)
C3 C2 C7 110.60(14)
C3 C2 C1 111.43(13)
C7 C2 C1 110.59(13)
C2 C3 C4 113.12(14)
C13 C4 C3 113.24(16)
C13 C4 C5 109.78(16)
C3 C4 C5 110.11(15)
C6 C5 C4 112.56(15)
O2 C6 C5 122.74(17)
O2 C6 C7 121.61(18)
C5 C6 C7 115.55(15)
C8 C7 C6 112.90(14)
C8 C7 C2 114.86(14)
C6 C7 C2 110.98(13)
C7 C8 C9 114.78(14)
C12 C9 C10 108.63(15)
C12 C9 C8 112.96(16)
C10 C9 C8 113.34(15)
N1 C10 C9 109.56(14)
O1 C11 C12 123.89(18)
O1 C11 C1 120.43(19)
C12 C11 C1 115.67(15)
C11 C12 C9 111.80(16)
O4 C14 O3 124.23(16)
O4 C14 N1 125.42(16)
O3 C14 N1 110.34(16)
O3 C15 C16 111.18(16)
C21 C16 C17 118.10(18)
C21 C16 C15 121.28(19)
C17 C16 C15 120.61(19)
C18 C17 C16 120.8(2)
C19 C18 C17 120.5(2)
C20 C19 C18 119.7(2)
C19 C20 C21 120.5(2)
C16 C21 C20 120.4(2)
C14 N1 C1 118.39(15)
C14 N1 C10 121.33(14)
C1 N1 C10 120.08(13)
C14 O3 C15 115.34(16)

loop_
_geom_bond_atom_site_label_1
_geom_bond_atom_site_label_2
_geom_bond_distance
C1 N1 1.467(2)
C1 C11 1.521(3)
C1 C2 1.559(2)
C2 C3 1.525(2)
C2 C7 1.537(2)
C3 C4 1.529(2)
C4 C13 1.516(3)
C4 C5 1.535(2)
C5 C6 1.495(3)
C6 O2 1.215(2)
C6 C7 1.519(2)
C7 C8 1.510(3)
C8 C9 1.549(2)
C9 C12 1.524(3)
C9 C10 1.528(3)
C10 N1 1.477(2)
C11 O1 1.215(2)
C11 C12 1.489(3)
C14 O4 1.213(2)
C14 O3 1.349(2)
C14 N1 1.362(2)
C15 O3 1.456(2)
C15 C16 1.499(3)
C16 C21 1.386(3)
C16 C17 1.385(3)
C17 C18 1.379(3)
C18 C19 1.367(4)
C19 C20 1.363(4)
C20 C21 1.387(3)
